data_4029505
loop_
_publ_author_name
'Parent, Alexander A.'
'Ess, Daniel H.'
'Katzenellenbogen, John A.'

_publ_contact_author
; 
Danielle L. Gray 
University of Illinois 
School of Chemical Sciences, Box 59-1 
505 South Mathews Avenue 
Urbana, Illinois  61801 
USA 
;
_publ_section_title
;
 \p-\p Interaction Energies as Determinants of the Photodimerization of
 Mono-, Di-, and Triazastilbenes.
;
_journal_issue 12
_journal_name_full 'The Journal of organic chemistry'
_journal_page_first 5448
_journal_page_last 5462
_journal_paper_doi 10.1021/jo500457n
_journal_volume 79
_journal_year 2014
_chemical_formula_moiety 'C13 H10 Cl2 N2 O'
_chemical_formula_sum 'C13 H10 Cl2 N2 O'
_chemical_formula_weight 281.13
_chemical_name_systematic
; 
? 
;
_space_group_IT_number 14
_symmetry_cell_setting monoclinic
_symmetry_space_group_name_Hall '-P 2ybc'
_symmetry_space_group_name_H-M 'P 1 21/c 1'
_atom_sites_solution_hydrogens geom
_atom_sites_solution_primary direct
_atom_sites_solution_secondary difmap
_audit_creation_method SHELXL-97
_audit_update_record
; 
? 
;
_cell_angle_alpha 90.00
_cell_angle_beta 92.945(4)
_cell_angle_gamma 90.00
_cell_formula_units_Z 4
_cell_length_a 4.1640(3)
_cell_length_b 26.7440(19)
_cell_length_c 11.3686(8)
_cell_measurement_reflns_used 4107
_cell_measurement_temperature 193(2)
_cell_measurement_theta_max 26.24
_cell_measurement_theta_min 3.05
_cell_volume 1264.36(16)
_computing_cell_refinement 'SAINT V7.23A (Bruker, 2005)'
_computing_data_collection 'APEX2 V2.0-1 (Bruker, 2004)'
_computing_data_reduction
; 
SAINT V7.23A, XPREP V2005/2, SADABS V2007/4, TWINABS V2007/5 
(Bruker, 2005 & 2007) 
;
_computing_molecular_graphics
; 
SHELXTL V6.12 (Bruker, 2005), CrystalMaker v2.1.3 (CrystalMaker, 1994) 
;
_computing_publication_material 'XCIF V6.12 (Bruker, 2005)'
_computing_structure_refinement 'SHELXTL V6.12 (Bruker, 2005)'
_computing_structure_solution 'SHELXTL V6.12 (Bruker, 2005)'
_diffrn_ambient_temperature 193(2)
_diffrn_measured_fraction_theta_full 0.997
_diffrn_measured_fraction_theta_max 0.997
_diffrn_measurement_device 'Bruker Kappa/ApexII CCD'
_diffrn_measurement_method 'profile data from \f and \w scans'
_diffrn_radiation_monochromator graphite
_diffrn_radiation_source 'fine-focus sealed tube'
_diffrn_radiation_type MoK\a
_diffrn_radiation_wavelength 0.71073
_diffrn_radiation_wavelength_id ba89las
_diffrn_reflns_av_R_equivalents 0.0471
_diffrn_reflns_av_sigmaI/netI 0.0239
_diffrn_reflns_limit_h_max 5
_diffrn_reflns_limit_h_min -5
_diffrn_reflns_limit_k_max 31
_diffrn_reflns_limit_k_min -32
_diffrn_reflns_limit_l_max 13
_diffrn_reflns_limit_l_min -13
_diffrn_reflns_number 20587
_diffrn_reflns_theta_full 25.35
_diffrn_reflns_theta_max 25.35
_diffrn_reflns_theta_min 1.52
_exptl_absorpt_coefficient_mu 0.501
_exptl_absorpt_correction_T_max 0.9551
_exptl_absorpt_correction_T_min 0.8731
_exptl_absorpt_correction_type integration
_exptl_absorpt_process_details 'SHELXTL/XPREP V2005/2 (Bruker, 2005)'
_exptl_crystal_colour colourless
_exptl_crystal_density_diffrn 1.477
_exptl_crystal_density_method 'not measured'
_exptl_crystal_description needle
_exptl_crystal_F_000 576
_exptl_crystal_id ba89las
_exptl_crystal_preparation
; 
The data crystal was mounted using oil (Parantone-N, Exxon) to a 
0.3 mm cryo-loop (Hampton Research) with the (-1 -4 -1) scattering 
planes roughly normal to the spindle axis. 
;
_exptl_crystal_size_max 0.385
_exptl_crystal_size_mid 0.229
_exptl_crystal_size_min 0.131
_refine_diff_density_max 0.187
_refine_diff_density_min -0.325
_refine_diff_density_rms 0.042
_refine_ls_extinction_method none
_refine_ls_goodness_of_fit_ref 0.909
_refine_ls_hydrogen_treatment noref
_refine_ls_matrix_type full
_refine_ls_number_parameters 164
_refine_ls_number_reflns 2293
_refine_ls_number_restraints 0
_refine_ls_restrained_S_all 0.909
_refine_ls_R_factor_all 0.0474
_refine_ls_R_factor_gt 0.0325
_refine_ls_shift/su_max 0.001
_refine_ls_shift/su_mean 0.000
_refine_ls_structure_factor_coef Fsqd
_refine_ls_weighting_details 'calc w=1/[\s^2^(Fo^2^)+(0.1000P)^2^+0.0000P] where P=(Fo^2^+2Fc^2^)/3'
_refine_ls_weighting_scheme calc
_refine_ls_wR_factor_gt 0.1058
_refine_ls_wR_factor_ref 0.1212
_reflns_number_gt 1816
_reflns_number_total 2293
_reflns_threshold_expression >2sigma(I)
_cod_data_source_file jo500457n_si_003.cif
_cod_data_source_block ba89las
_cod_depositor_comments
;
The following automatic conversions were performed:

'_symmetry_cell_setting' value 'Monoclinic' changed to 'monoclinic'
according to
/usr/data/users/saulius/crontab/automatic-downloads/rss-feeds/ACS/lib/dictionaries/cif_core.dic
dictionary named 'cif_core.dic' version 2.4.2 from 2011-04-26.

Automatic conversion script
Id: cif_fix_values 2281 2013-09-26 08:29:07Z andrius 

 Adding full bibliography for 4029504--4029507.cif.
;
_cod_original_sg_symbol_H-M 'P2(1)/c  '
_cod_database_code 4029505

loop_
_symmetry_equiv_pos_as_xyz
'x, y, z'
'-x, y+1/2, -z+1/2'
'-x, -y, -z'
'x, -y-1/2, z-1/2'

loop_
_atom_site_label
_atom_site_type_symbol
_atom_site_fract_x
_atom_site_fract_y
_atom_site_fract_z
_atom_site_U_iso_or_equiv
_atom_site_adp_type
_atom_site_occupancy
_atom_site_symmetry_multiplicity
_atom_site_calc_flag
_atom_site_refinement_flags
Cl1 Cl 1.02523(14) 0.18239(2) 0.60617(5) 0.0435(2) Uani 1 1 d .
Cl2 Cl 0.37896(14) 0.31280(2) 0.83275(5) 0.0433(2) Uani 1 1 d .
O1 O 1.2793(4) -0.02779(6) 1.39569(13) 0.0463(4) Uani 1 1 d .
N1 N 0.9023(4) 0.16876(7) 0.82568(14) 0.0342(4) Uani 1 1 d .
N2 N 0.7022(4) 0.24333(6) 0.73190(15) 0.0346(4) Uani 1 1 d .
C1 C 1.4776(6) -0.07026(9) 1.3780(2) 0.0513(6) Uani 1 1 d .
H1A H 1.5009 -0.0896 1.4511 0.077 Uiso 1 1 calc R
H1B H 1.6898 -0.0592 1.3551 0.077 Uiso 1 1 calc R
H1C H 1.3784 -0.0912 1.3154 0.077 Uiso 1 1 calc R
C2 C 1.2187(5) 0.00394(8) 1.30353(18) 0.0348(5) Uani 1 1 d .
C3 C 1.0393(6) 0.04609(8) 1.32743(19) 0.0423(5) Uani 1 1 d .
H3 H 0.9672 0.0512 1.4044 0.051 Uiso 1 1 calc R
C4 C 0.9649(5) 0.08058(8) 1.24023(18) 0.0371(5) Uani 1 1 d .
H4 H 0.8427 0.1093 1.2581 0.045 Uiso 1 1 calc R
C5 C 1.0664(5) 0.07393(8) 1.12586(17) 0.0326(5) Uani 1 1 d .
C6 C 1.2411(6) 0.03135(9) 1.10463(19) 0.0453(6) Uani 1 1 d .
H6 H 1.3119 0.0259 1.0275 0.054 Uiso 1 1 calc R
C7 C 1.3178(6) -0.00382(9) 1.1911(2) 0.0441(6) Uani 1 1 d .
H7 H 1.4370 -0.0329 1.1731 0.053 Uiso 1 1 calc R
C8 C 0.9953(5) 0.10867(8) 1.02887(18) 0.0357(5) Uani 1 1 d .
H8 H 1.0812 0.1002 0.9557 0.043 Uiso 1 1 calc R
C9 C 0.8248(5) 0.15077(9) 1.03055(17) 0.0360(5) Uani 1 1 d .
H9 H 0.7325 0.1603 1.1019 0.043 Uiso 1 1 calc R
C10 C 0.7740(5) 0.18277(8) 0.92782(18) 0.0316(5) Uani 1 1 d .
C11 C 0.8557(5) 0.20020(8) 0.73697(18) 0.0338(5) Uani 1 1 d .
C12 C 0.5782(5) 0.25591(8) 0.83306(18) 0.0328(5) Uani 1 1 d .
C13 C 0.6026(5) 0.22741(8) 0.93412(17) 0.0340(5) Uani 1 1 d .
H13 H 0.5076 0.2376 1.0044 0.041 Uiso 1 1 calc R

loop_
_atom_site_aniso_label
_atom_site_aniso_U_11
_atom_site_aniso_U_22
_atom_site_aniso_U_33
_atom_site_aniso_U_23
_atom_site_aniso_U_13
_atom_site_aniso_U_12
Cl1 0.0535(4) 0.0490(4) 0.0291(3) 0.0016(2) 0.0113(2) 0.0024(3)
Cl2 0.0512(4) 0.0377(3) 0.0417(4) 0.0064(2) 0.0081(3) 0.0050(2)
O1 0.0550(10) 0.0461(10) 0.0376(9) 0.0118(7) -0.0016(7) -0.0006(8)
N1 0.0384(10) 0.0366(10) 0.0275(9) 0.0005(8) 0.0018(7) -0.0048(8)
N2 0.0388(10) 0.0367(10) 0.0285(9) 0.0027(7) 0.0023(7) -0.0063(8)
C1 0.0475(14) 0.0461(14) 0.0597(16) 0.0198(12) -0.0021(12) 0.0007(11)
C2 0.0341(11) 0.0372(12) 0.0324(11) 0.0059(9) -0.0041(9) -0.0067(9)
C3 0.0563(14) 0.0422(13) 0.0288(11) -0.0010(9) 0.0055(10) -0.0008(11)
C4 0.0487(13) 0.0311(11) 0.0317(11) -0.0018(9) 0.0032(9) 0.0022(9)
C5 0.0335(11) 0.0352(11) 0.0291(10) 0.0016(9) 0.0014(8) -0.0025(9)
C6 0.0523(14) 0.0534(15) 0.0316(12) 0.0053(10) 0.0133(10) 0.0106(12)
C7 0.0469(13) 0.0440(14) 0.0422(13) 0.0068(10) 0.0101(10) 0.0125(11)
C8 0.0367(12) 0.0430(13) 0.0277(11) 0.0024(9) 0.0044(9) -0.0025(9)
C9 0.0428(12) 0.0400(13) 0.0254(10) 0.0010(9) 0.0040(9) -0.0017(9)
C10 0.0343(11) 0.0340(11) 0.0266(10) -0.0018(8) 0.0003(8) -0.0049(8)
C11 0.0356(11) 0.0394(12) 0.0265(10) -0.0004(9) 0.0021(8) -0.0063(9)
C12 0.0326(11) 0.0318(11) 0.0337(11) 0.0000(9) 0.0005(8) -0.0050(9)
C13 0.0385(11) 0.0348(12) 0.0287(11) -0.0022(9) 0.0028(9) -0.0058(9)

loop_
_atom_type_symbol
_atom_type_description
_atom_type_scat_dispersion_real
_atom_type_scat_dispersion_imag
_atom_type_scat_source
C C 0.0033 0.0016 'International Tables Vol C Tables 4.2.6.8 and 6.1.1.4'
H H 0.0000 0.0000 'International Tables Vol C Tables 4.2.6.8 and 6.1.1.4'
N N 0.0061 0.0033 'International Tables Vol C Tables 4.2.6.8 and 6.1.1.4'
O O 0.0106 0.0060 'International Tables Vol C Tables 4.2.6.8 and 6.1.1.4'
Cl Cl 0.1484 0.1585 'International Tables Vol C Tables 4.2.6.8 and 6.1.1.4'

loop_
_exptl_crystal_face_index_h
_exptl_crystal_face_index_k
_exptl_crystal_face_index_l
_exptl_crystal_face_perp_dist
1.00 0.00 0.00 0.1910
-1.00 0.00 0.00 0.1820
0.00 -1.00 0.00 0.0690
0.00 1.00 0.00 0.0460
0.00 1.00 1.00 0.0850
0.00 -1.00 -1.00 0.0250
0.00 1.00 -1.00 0.0140
0.00 -1.00 1.00 0.1140

loop_
_geom_angle_atom_site_label_1
_geom_angle_atom_site_label_2
_geom_angle_atom_site_label_3
_geom_angle
C2 O1 C1 118.28(18)
C11 N1 C10 115.44(19)
C11 N2 C12 113.14(18)
O1 C1 H1A 109.5
O1 C1 H1B 109.5
H1A C1 H1B 109.5
O1 C1 H1C 109.5
H1A C1 H1C 109.5
H1B C1 H1C 109.5
C3 C2 O1 115.86(19)
C3 C2 C7 119.6(2)
O1 C2 C7 124.5(2)
C2 C3 C4 120.4(2)
C2 C3 H3 119.8
C4 C3 H3 119.8
C3 C4 C5 121.1(2)
C3 C4 H4 119.5
C5 C4 H4 119.5
C6 C5 C4 117.05(19)
C6 C5 C8 118.77(18)
C4 C5 C8 124.2(2)
C5 C6 C7 122.7(2)
C5 C6 H6 118.6
C7 C6 H6 118.6
C2 C7 C6 119.1(2)
C2 C7 H7 120.5
C6 C7 H7 120.5
C9 C8 C5 127.9(2)
C9 C8 H8 116.0
C5 C8 H8 116.0
C8 C9 C10 122.80(19)
C8 C9 H9 118.6
C10 C9 H9 118.6
C13 C10 N1 120.38(19)
C13 C10 C9 121.08(19)
N1 C10 C9 118.53(19)
N2 C11 N1 130.0(2)
N2 C11 Cl1 114.70(15)
N1 C11 Cl1 115.30(16)
N2 C12 C13 124.5(2)
N2 C12 Cl2 115.35(15)
C13 C12 Cl2 120.13(17)
C10 C13 C12 116.52(19)
C10 C13 H13 121.7
C12 C13 H13 121.7

loop_
_geom_bond_atom_site_label_1
_geom_bond_atom_site_label_2
_geom_bond_distance
Cl1 C11 1.745(2)
Cl2 C12 1.733(2)
O1 C2 1.362(2)
O1 C1 1.425(3)
N1 C11 1.320(3)
N1 C10 1.356(3)
N2 C11 1.318(3)
N2 C12 1.328(3)
C1 H1A 0.9800
C1 H1B 0.9800
C1 H1C 0.9800
C2 C3 1.387(3)
C2 C7 1.379(3)
C3 C4 1.378(3)
C3 H3 0.9500
C4 C5 1.399(3)
C4 H4 0.9500
C5 C6 1.379(3)
C5 C8 1.461(3)
C6 C7 1.386(3)
C6 H6 0.9500
C7 H7 0.9500
C8 C9 1.332(3)
C8 H8 0.9500
C9 C10 1.455(3)
C9 H9 0.9500
C10 C13 1.395(3)
C12 C13 1.378(3)
C13 H13 0.9500

loop_
_geom_torsion_atom_site_label_1
_geom_torsion_atom_site_label_2
_geom_torsion_atom_site_label_3
_geom_torsion_atom_site_label_4
_geom_torsion
C1 O1 C2 C3 -176.6(2)
C1 O1 C2 C7 4.7(3)
O1 C2 C3 C4 180.0(2)
C7 C2 C3 C4 -1.2(3)
C2 C3 C4 C5 0.3(3)
C3 C4 C5 C6 0.4(3)
C3 C4 C5 C8 179.6(2)
C4 C5 C6 C7 -0.3(4)
C8 C5 C6 C7 -179.5(2)
C3 C2 C7 C6 1.3(4)
O1 C2 C7 C6 -179.9(2)
C5 C6 C7 C2 -0.6(4)
C6 C5 C8 C9 178.1(2)
C4 C5 C8 C9 -1.0(4)
C5 C8 C9 C10 179.2(2)
C11 N1 C10 C13 0.8(3)
C11 N1 C10 C9 -178.00(17)
C8 C9 C10 C13 -177.9(2)
C8 C9 C10 N1 0.9(3)
C12 N2 C11 N1 -0.1(3)
C12 N2 C11 Cl1 -179.54(14)
C10 N1 C11 N2 -0.2(3)
C10 N1 C11 Cl1 179.28(14)
C11 N2 C12 C13 -0.3(3)
C11 N2 C12 Cl2 178.97(14)
N1 C10 C13 C12 -1.1(3)
C9 C10 C13 C12 177.65(19)
N2 C12 C13 C10 0.9(3)
Cl2 C12 C13 C10 -178.36(15)
